data_2014324
loop_
_publ_author_name
'Jonathan C. Burley'
'Timothy J. Prior'

_publ_section_title
;
 Insights into crystallization mechanism: a synchrotron study of
 polymorphism in a cobalt acetate cluster compound
;
_journal_coeditor_code FA1176
_journal_issue 2
_journal_name_full 'Acta Crystallographica Section C'
_journal_page_first m63
_journal_page_last m66
_journal_paper_doi 10.1107/S0108270105041570
_journal_volume 62
_journal_year 2006
_chemical_formula_iupac '[Co3 (C2 H3 O2)4 (C5 H5 N)8] (P F6)2'
_chemical_formula_moiety 'C48 H52 Co3 N8 O8 2+ , 2F6 P -'
_chemical_formula_sum 'C48 H52 Co3 F12 N8 O8 P2'
_chemical_formula_weight 1335.71
_chemical_name_common
;
di-\m~3~-acetato-1\k^2^O,O':2\kO';2\kO:3\k^2^O,O'-di-\m~2~-acetato-
1\kO:2\kO';2\kO:3\kO'-octapyridyl-1\k^3^N,2\k^2^N,3\k^3^N-tricobalt(II)
bis(hexafluorophosphate)
;
_chemical_name_systematic
;
  ?
;
_space_group_IT_number 2
_symmetry_cell_setting triclinic
_symmetry_space_group_name_Hall '-P 1'
_symmetry_space_group_name_H-M 'P -1'
_atom_sites_solution_hydrogens geom
_atom_sites_solution_primary direct
_atom_sites_solution_secondary difmap
_audit_creation_method SHELXL97
_cell_angle_alpha 98.149(5)
_cell_angle_beta 103.605(5)
_cell_angle_gamma 111.722(5)
_cell_formula_units_Z 1
_cell_length_a 10.688(4)
_cell_length_b 11.839(4)
_cell_length_c 12.480(4)
_cell_measurement_reflns_used 3499
_cell_measurement_temperature 120(2)
_cell_measurement_theta_max 26.85
_cell_measurement_theta_min 2.99
_cell_volume 1379.3(8)
_computing_cell_refinement APEX2
_computing_data_collection 'APEX2 (Bruker, 2004)'
_computing_data_reduction APEX2
_computing_molecular_graphics 'WinGX (Version 1.64; Farrugia, 1999) and PLATON (Spek, 2003)'
_computing_publication_material SHEXLX97
_computing_structure_refinement 'SHELXL97 (Sheldrick, 1997)'
_computing_structure_solution 'SHELXS97 (Sheldrick, 1997)'
_diffrn_ambient_temperature 120(2)
_diffrn_measured_fraction_theta_full 0.987
_diffrn_measured_fraction_theta_max 0.987
_diffrn_measurement_device_type 'Bruker D8'
_diffrn_measurement_method '\w rotation with narrow frames'
_diffrn_radiation_monochromator 'silicon 111'
_diffrn_radiation_source 'Daresbury SRS Station 9.8'
_diffrn_radiation_type synchrotron
_diffrn_radiation_wavelength 0.67110
_diffrn_reflns_av_R_equivalents 0.0521
_diffrn_reflns_av_sigmaI/netI 0.0782
_diffrn_reflns_limit_h_max 13
_diffrn_reflns_limit_h_min -13
_diffrn_reflns_limit_k_max 14
_diffrn_reflns_limit_k_min -14
_diffrn_reflns_limit_l_max 15
_diffrn_reflns_limit_l_min -15
_diffrn_reflns_number 11698
_diffrn_reflns_theta_full 24.80
_diffrn_reflns_theta_max 24.80
_diffrn_reflns_theta_min 1.81
_exptl_absorpt_coefficient_mu 1.049
_exptl_absorpt_correction_T_max 1
_exptl_absorpt_correction_T_min 0.207
_exptl_absorpt_correction_type multi-scan
_exptl_absorpt_process_details '(SADABS; Bruker, 2004)'
_exptl_crystal_colour pink
_exptl_crystal_density_diffrn 1.608
_exptl_crystal_density_method 'not measured'
_exptl_crystal_description needle
_exptl_crystal_F_000 679
_exptl_crystal_size_max 0.1
_exptl_crystal_size_mid 0.02
_exptl_crystal_size_min 0.02
_refine_diff_density_max 1.292
_refine_diff_density_min -0.835
_refine_ls_extinction_method none
_refine_ls_goodness_of_fit_ref 1.027
_refine_ls_hydrogen_treatment constr
_refine_ls_matrix_type full
_refine_ls_number_parameters 369
_refine_ls_number_reflns 5565
_refine_ls_number_restraints 0
_refine_ls_restrained_S_all 1.027
_refine_ls_R_factor_all 0.1043
_refine_ls_R_factor_gt 0.0723
_refine_ls_shift/su_max 0.000
_refine_ls_shift/su_mean 0.000
_refine_ls_structure_factor_coef Fsqd
_refine_ls_weighting_details 'calc w = 1/[\s^2^(Fo^2^)+(0.1413P)^2^+0.0662P] where P=(Fo^2^+2Fc^2^)/3'
_refine_ls_weighting_scheme calc
_refine_ls_wR_factor_gt 0.1948
_refine_ls_wR_factor_ref 0.2144
_reflns_number_gt 3897
_reflns_number_total 5565
_reflns_threshold_expression I>2\s(I)
_cod_data_source_file fa1176.cif
_cod_data_source_block II
_cod_original_sg_symbol_H-M P-1
_cod_database_code 2014324
_cod_database_fobs_code 2014324

loop_
_symmetry_equiv_pos_as_xyz
'x, y, z'
'-x, -y, -z'

loop_
_atom_site_label
_atom_site_fract_x
_atom_site_fract_y
_atom_site_fract_z
_atom_site_U_iso_or_equiv
_atom_site_adp_type
_atom_site_calc_flag
_atom_site_refinement_flags
_atom_site_occupancy
_atom_site_disorder_assembly
_atom_site_disorder_group
_atom_site_type_symbol
Co1 0.0000 0.0000 0.0000 0.0251(3) Uani d S 1 . . Co
O1 -0.0951(4) 0.1167(3) 0.0320(3) 0.0316(8) Uani d . 1 . . O
O2 0.0088(4) 0.3256(3) 0.0552(3) 0.0371(9) Uani d . 1 . . O
C1 -0.0998(6) 0.2202(5) 0.0310(4) 0.0314(11) Uani d . 1 . . C
C2 -0.2417(6) 0.2246(6) 0.0035(5) 0.0418(13) Uani d . 1 . . C
H2A -0.3048 0.1624 -0.0683 0.063 Uiso calc R 1 . . H
H2B -0.2308 0.3087 -0.0041 0.063 Uiso calc R 1 . . H
H2C -0.2824 0.2055 0.0649 0.063 Uiso calc R 1 . . H
Co2 0.21063(7) 0.35336(6) 0.07863(6) 0.0318(2) Uani d . 1 . . Co
O3 0.1867(4) 0.1623(3) 0.0132(3) 0.0311(8) Uani d . 1 . . O
O4 0.3916(4) 0.3243(3) 0.0648(3) 0.0356(8) Uani d . 1 . . O
C3 0.3190(5) 0.2063(5) 0.0248(4) 0.0313(11) Uani d . 1 . . C
C4 0.3864(6) 0.1229(5) -0.0078(5) 0.0369(12) Uani d . 1 . . C
H4A 0.3133 0.0372 -0.0436 0.055 Uiso calc R 1 . . H
H4B 0.4544 0.1230 0.0603 0.055 Uiso calc R 1 . . H
H4C 0.4359 0.1536 -0.0618 0.055 Uiso calc R 1 . . H
N1 0.0725(4) 0.0084(4) 0.1758(4) 0.0297(9) Uani d . 1 . . N
C10 -0.0119(6) 0.0034(6) 0.2405(5) 0.0398(13) Uani d . 1 . . C
H10 -0.1013 0.0044 0.2084 0.048 Uiso calc R 1 . . H
C11 0.0264(7) -0.0031(7) 0.3525(5) 0.0539(17) Uani d . 1 . . C
H11 -0.0374 -0.0086 0.3953 0.065 Uiso calc R 1 . . H
C12 0.1550(7) -0.0015(7) 0.4014(5) 0.0493(16) Uani d . 1 . . C
H12 0.1820 -0.0067 0.4781 0.059 Uiso calc R 1 . . H
C13 0.2456(6) 0.0077(5) 0.3370(5) 0.0374(12) Uani d . 1 . . C
H13 0.3371 0.0106 0.3689 0.045 Uiso calc R 1 . . H
C14 0.2003(5) 0.0124(5) 0.2257(4) 0.0299(11) Uani d . 1 . . C
H14 0.2630 0.0189 0.1818 0.036 Uiso calc R 1 . . H
N2 0.1892(5) 0.3914(4) -0.0887(4) 0.0338(10) Uani d . 1 . . N
C20 0.2854(6) 0.4924(5) -0.1048(5) 0.0375(12) Uani d . 1 . . C
H20 0.3695 0.5428 -0.0432 0.045 Uiso calc R 1 . . H
C21 0.2687(7) 0.5273(5) -0.2069(5) 0.0409(13) Uani d . 1 . . C
H21 0.3398 0.6001 -0.2147 0.049 Uiso calc R 1 . . H
C22 0.1481(7) 0.4553(6) -0.2962(5) 0.0450(14) Uani d . 1 . . C
H22 0.1324 0.4783 -0.3664 0.054 Uiso calc R 1 . . H
C23 0.0502(7) 0.3487(7) -0.2819(5) 0.0567(18) Uani d . 1 . . C
H23 -0.0328 0.2950 -0.3432 0.068 Uiso calc R 1 . . H
C24 0.0739(7) 0.3211(6) -0.1784(5) 0.0495(16) Uani d . 1 . . C
H24 0.0046 0.2479 -0.1695 0.059 Uiso calc R 1 . . H
N3 0.3173(5) 0.5473(4) 0.1667(4) 0.0371(10) Uani d . 1 . . N
C30 0.4553(7) 0.6139(5) 0.1883(5) 0.0413(13) Uani d . 1 . . C
H30 0.5053 0.5776 0.1521 0.050 Uiso calc R 1 . . H
C31 0.5305(7) 0.7337(6) 0.2608(5) 0.0491(16) Uani d . 1 . . C
H31 0.6286 0.7794 0.2715 0.059 Uiso calc R 1 . . H
C32 0.4595(8) 0.7850(6) 0.3171(6) 0.0509(16) Uani d . 1 . . C
H32 0.5086 0.8655 0.3695 0.061 Uiso calc R 1 . . H
C33 0.3181(8) 0.7184(6) 0.2963(6) 0.0566(17) Uani d . 1 . . C
H33 0.2668 0.7520 0.3335 0.068 Uiso calc R 1 . . H
C34 0.2496(7) 0.6006(6) 0.2202(6) 0.0498(15) Uani d . 1 . . C
H34 0.1504 0.5556 0.2051 0.060 Uiso calc R 1 . . H
N4 0.2392(5) 0.3279(4) 0.2510(4) 0.0401(11) Uani d . 1 . . N
C40 0.3638(7) 0.3365(5) 0.3152(5) 0.0451(14) Uani d . 1 . . C
H40 0.4333 0.3376 0.2794 0.054 Uiso calc R 1 . . H
C41 0.3959(8) 0.3436(7) 0.4293(6) 0.0555(17) Uani d . 1 . . C
H41 0.4855 0.3493 0.4712 0.067 Uiso calc R 1 . . H
C42 0.2966(9) 0.3426(7) 0.4829(6) 0.066(2) Uani d . 1 . . C
H42 0.3175 0.3505 0.5626 0.079 Uiso calc R 1 . . H
C43 0.1672(9) 0.3301(8) 0.4184(6) 0.070(2) Uani d . 1 . . C
H43 0.0952 0.3260 0.4521 0.084 Uiso calc R 1 . . H
C44 0.1434(7) 0.3235(6) 0.3042(5) 0.0521(16) Uani d . 1 . . C
H44 0.0534 0.3155 0.2604 0.063 Uiso calc R 1 . . H
P1 0.69698(16) 0.16469(15) 0.35473(13) 0.0398(4) Uani d . 1 . . P
F1 0.6597(7) 0.2811(5) 0.3789(5) 0.0922(17) Uani d . 1 . . F
F2 0.5529(5) 0.0923(6) 0.2524(4) 0.0865(16) Uani d . 1 . . F
F3 0.7788(5) 0.2235(4) 0.2704(4) 0.0707(12) Uani d . 1 . . F
F4 0.7324(4) 0.0456(4) 0.3302(3) 0.0585(10) Uani d . 1 . . F
F5 0.8387(5) 0.2319(4) 0.4577(3) 0.0755(13) Uani d . 1 . . F
F6 0.6166(4) 0.1054(3) 0.4400(3) 0.0474(8) Uani d . 1 . . F

loop_
_atom_site_aniso_label
_atom_site_aniso_U_11
_atom_site_aniso_U_22
_atom_site_aniso_U_33
_atom_site_aniso_U_12
_atom_site_aniso_U_13
_atom_site_aniso_U_23
Co1 0.0219(5) 0.0304(5) 0.0264(5) 0.0100(4) 0.0148(4) 0.0076(4)
O1 0.0296(19) 0.0335(19) 0.037(2) 0.0135(16) 0.0185(16) 0.0097(15)
O2 0.034(2) 0.038(2) 0.047(2) 0.0157(17) 0.0240(18) 0.0146(17)
C1 0.033(3) 0.042(3) 0.024(2) 0.018(2) 0.015(2) 0.008(2)
C2 0.040(3) 0.046(3) 0.045(3) 0.022(3) 0.017(3) 0.011(3)
Co2 0.0306(4) 0.0302(4) 0.0327(4) 0.0079(3) 0.0165(3) 0.0050(3)
O3 0.0268(19) 0.0376(19) 0.0306(19) 0.0096(15) 0.0179(15) 0.0096(15)
O4 0.0246(18) 0.038(2) 0.038(2) 0.0040(16) 0.0142(16) 0.0075(16)
C3 0.027(3) 0.041(3) 0.024(2) 0.010(2) 0.012(2) 0.011(2)
C4 0.029(3) 0.048(3) 0.042(3) 0.017(2) 0.020(2) 0.015(3)
N1 0.028(2) 0.031(2) 0.030(2) 0.0095(18) 0.0156(18) 0.0064(18)
C10 0.039(3) 0.062(4) 0.032(3) 0.028(3) 0.020(2) 0.017(3)
C11 0.047(4) 0.096(5) 0.035(3) 0.038(4) 0.026(3) 0.021(3)
C12 0.051(4) 0.079(5) 0.031(3) 0.035(4) 0.020(3) 0.020(3)
C13 0.032(3) 0.045(3) 0.031(3) 0.014(2) 0.009(2) 0.005(2)
C14 0.024(2) 0.032(3) 0.034(3) 0.010(2) 0.013(2) 0.007(2)
N2 0.032(2) 0.031(2) 0.038(3) 0.0105(19) 0.017(2) 0.0071(19)
C20 0.035(3) 0.036(3) 0.041(3) 0.010(2) 0.021(3) 0.007(2)
C21 0.049(4) 0.041(3) 0.034(3) 0.015(3) 0.020(3) 0.008(2)
C22 0.051(4) 0.054(4) 0.040(3) 0.026(3) 0.024(3) 0.019(3)
C23 0.045(4) 0.069(4) 0.034(3) 0.004(3) 0.011(3) 0.005(3)
C24 0.043(3) 0.046(3) 0.039(3) 0.000(3) 0.014(3) 0.001(3)
N3 0.037(3) 0.034(2) 0.034(2) 0.007(2) 0.014(2) 0.0037(19)
C30 0.046(3) 0.038(3) 0.036(3) 0.014(3) 0.013(3) 0.008(2)
C31 0.046(4) 0.038(3) 0.043(3) 0.002(3) 0.008(3) 0.003(3)
C32 0.066(5) 0.033(3) 0.045(4) 0.015(3) 0.016(3) 0.004(3)
C33 0.068(5) 0.046(4) 0.058(4) 0.026(3) 0.028(4) 0.002(3)
C34 0.049(4) 0.045(3) 0.051(4) 0.016(3) 0.023(3) 0.001(3)
N4 0.040(3) 0.034(2) 0.038(3) 0.006(2) 0.017(2) 0.005(2)
C40 0.052(4) 0.041(3) 0.037(3) 0.013(3) 0.018(3) 0.005(3)
C41 0.067(5) 0.064(4) 0.037(3) 0.029(4) 0.017(3) 0.013(3)
C42 0.080(6) 0.073(5) 0.039(4) 0.024(4) 0.025(4) 0.010(3)
C43 0.060(5) 0.097(6) 0.036(4) 0.013(4) 0.028(4) 0.001(4)
C44 0.048(4) 0.065(4) 0.037(3) 0.013(3) 0.023(3) 0.005(3)
P1 0.0408(9) 0.0527(9) 0.0337(8) 0.0205(7) 0.0200(7) 0.0171(7)
F1 0.145(5) 0.087(3) 0.117(4) 0.080(4) 0.094(4) 0.060(3)
F2 0.054(3) 0.157(5) 0.044(2) 0.043(3) 0.010(2) 0.021(3)
F3 0.086(3) 0.093(3) 0.068(3) 0.044(3) 0.057(3) 0.049(2)
F4 0.068(3) 0.061(2) 0.062(2) 0.033(2) 0.038(2) 0.0168(19)
F5 0.051(2) 0.083(3) 0.049(2) -0.009(2) 0.0092(19) 0.000(2)
F6 0.046(2) 0.059(2) 0.0417(19) 0.0172(17) 0.0269(16) 0.0154(16)

loop_
_atom_type_symbol
_atom_type_description
_atom_type_scat_dispersion_real
_atom_type_scat_dispersion_imag
_atom_type_scat_source
C C 0.0033 0.0016 'International Tables Vol C Tables 4.2.6.8 and 6.1.1.4'
H H 0.0000 0.0000 'International Tables Vol C Tables 4.2.6.8 and 6.1.1.4'
N N 0.0061 0.0033 'International Tables Vol C Tables 4.2.6.8 and 6.1.1.4'
O O 0.0106 0.0060 'International Tables Vol C Tables 4.2.6.8 and 6.1.1.4'
Co Co 0.3494 0.9721 'International Tables Vol C Tables 4.2.6.8 and 6.1.1.4'
P P 0.1023 0.0942 'International Tables Vol C Tables 4.2.6.8 and 6.1.1.4'
F F 0.0171 0.0103 'International Tables Vol C Tables 4.2.6.8 and 6.1.1.4'

loop_
_geom_angle_atom_site_label_1
_geom_angle_atom_site_label_2
_geom_angle_atom_site_label_3
_geom_angle_site_symmetry_1
_geom_angle_site_symmetry_3
_geom_angle
O1 Co1 O1 . 2 180.0(2)
O1 Co1 N1 . 2 88.44(15)
O1 Co1 N1 2 2 91.56(15)
O1 Co1 N1 . . 91.56(15)
O1 Co1 N1 2 . 88.44(15)
N1 Co1 N1 2 . 180.00(8)
O1 Co1 O3 . . 88.62(14)
O1 Co1 O3 2 . 91.38(14)
N1 Co1 O3 2 . 87.68(14)
N1 Co1 O3 . . 92.32(14)
O1 Co1 O3 . 2 91.38(14)
O1 Co1 O3 2 2 88.62(14)
N1 Co1 O3 2 2 92.32(14)
N1 Co1 O3 . 2 87.68(14)
O3 Co1 O3 . 2 180.0(3)
C1 O1 Co1 . . 148.0(3)
C1 O2 Co2 . . 127.5(3)
O1 C1 O2 . . 125.1(5)
O1 C1 C2 . . 118.3(5)
O2 C1 C2 . . 116.6(5)
C1 C2 H2A . . 109.5
C1 C2 H2B . . 109.5
H2A C2 H2B . . 109.5
C1 C2 H2C . . 109.5
H2A C2 H2C . . 109.5
H2B C2 H2C . . 109.5
O2 Co2 O4 . . 161.20(15)
O2 Co2 N3 . . 100.56(17)
O4 Co2 N3 . . 97.84(17)
O2 Co2 N2 . . 88.23(16)
O4 Co2 N2 . . 86.76(15)
N3 Co2 N2 . . 93.59(17)
O2 Co2 N4 . . 92.53(17)
O4 Co2 N4 . . 93.60(17)
N3 Co2 N4 . . 82.83(17)
N2 Co2 N4 . . 176.41(17)
O2 Co2 O3 . . 101.43(14)
O4 Co2 O3 . . 60.72(13)
N3 Co2 O3 . . 157.39(16)
N2 Co2 O3 . . 92.30(15)
N4 Co2 O3 . . 90.99(15)
C3 O3 Co1 . . 146.3(3)
C3 O3 Co2 . . 89.3(3)
Co1 O3 Co2 . . 121.64(16)
C3 O4 Co2 . . 92.2(3)
O4 C3 O3 . . 117.8(5)
O4 C3 C4 . . 120.9(5)
O3 C3 C4 . . 121.3(5)
C3 C4 H4A . . 109.5
C3 C4 H4B . . 109.5
H4A C4 H4B . . 109.5
C3 C4 H4C . . 109.5
H4A C4 H4C . . 109.5
H4B C4 H4C . . 109.5
C10 N1 C14 . . 117.0(5)
C10 N1 Co1 . . 120.5(4)
C14 N1 Co1 . . 122.4(3)
N1 C10 C11 . . 122.3(5)
N1 C10 H10 . . 118.9
C11 C10 H10 . . 118.9
C12 C11 C10 . . 120.1(6)
C12 C11 H11 . . 119.9
C10 C11 H11 . . 119.9
C11 C12 C13 . . 118.5(6)
C11 C12 H12 . . 120.8
C13 C12 H12 . . 120.8
C14 C13 C12 . . 118.4(5)
C14 C13 H13 . . 120.8
C12 C13 H13 . . 120.8
N1 C14 C13 . . 123.7(5)
N1 C14 H14 . . 118.1
C13 C14 H14 . . 118.1
C20 N2 C24 . . 116.6(5)
C20 N2 Co2 . . 121.4(4)
C24 N2 Co2 . . 121.9(4)
N2 C20 C21 . . 123.2(6)
N2 C20 H20 . . 118.4
C21 C20 H20 . . 118.4
C22 C21 C20 . . 118.9(5)
C22 C21 H21 . . 120.6
C20 C21 H21 . . 120.6
C21 C22 C23 . . 118.4(6)
C21 C22 H22 . . 120.8
C23 C22 H22 . . 120.8
C24 C23 C22 . . 119.2(6)
C24 C23 H23 . . 120.4
C22 C23 H23 . . 120.4
N2 C24 C23 . . 123.7(6)
N2 C24 H24 . . 118.2
C23 C24 H24 . . 118.2
C30 N3 C34 . . 116.9(5)
C30 N3 Co2 . . 122.9(4)
C34 N3 Co2 . . 119.2(4)
N3 C30 C31 . . 123.5(6)
N3 C30 H30 . . 118.2
C31 C30 H30 . . 118.2
C32 C31 C30 . . 118.5(6)
C32 C31 H31 . . 120.8
C30 C31 H31 . . 120.8
C33 C32 C31 . . 118.9(6)
C33 C32 H32 . . 120.5
C31 C32 H32 . . 120.5
C32 C33 C34 . . 119.2(6)
C32 C33 H33 . . 120.4
C34 C33 H33 . . 120.4
N3 C34 C33 . . 123.0(6)
N3 C34 H34 . . 118.5
C33 C34 H34 . . 118.5
C44 N4 C40 . . 116.3(6)
C44 N4 Co2 . . 121.8(5)
C40 N4 Co2 . . 121.0(4)
N4 C40 C41 . . 123.4(6)
N4 C40 H40 . . 118.3
C41 C40 H40 . . 118.3
C40 C41 C42 . . 119.1(7)
C40 C41 H41 . . 120.4
C42 C41 H41 . . 120.4
C43 C42 C41 . . 118.4(7)
C43 C42 H42 . . 120.8
C41 C42 H42 . . 120.8
C42 C43 C44 . . 118.8(7)
C42 C43 H43 . . 120.6
C44 C43 H43 . . 120.6
N4 C44 C43 . . 123.9(7)
N4 C44 H44 . . 118.1
C43 C44 H44 . . 118.1
F5 P1 F1 . . 91.1(3)
F5 P1 F2 . . 177.9(3)
F1 P1 F2 . . 90.4(3)
F5 P1 F3 . . 90.4(3)
F1 P1 F3 . . 90.8(2)
F2 P1 F3 . . 91.0(3)
F5 P1 F4 . . 89.5(3)
F1 P1 F4 . . 179.2(3)
F2 P1 F4 . . 89.0(3)
F3 P1 F4 . . 89.8(2)
F5 P1 F6 . . 89.1(2)
F1 P1 F6 . . 89.7(2)
F2 P1 F6 . . 89.5(2)
F3 P1 F6 . . 179.3(2)
F4 P1 F6 . . 89.7(2)

loop_
_geom_bond_atom_site_label_1
_geom_bond_atom_site_label_2
_geom_bond_site_symmetry_2
_geom_bond_distance
_geom_bond_publ_flag
Co1 O1 . 2.044(3) ?
Co1 N1 . 2.122(4) ?
Co1 O3 . 2.150(3) ?
O1 C1 . 1.246(6) ?
O2 C1 . 1.285(7) ?
O2 Co2 . 1.999(4) ?
C1 C2 . 1.496(7) ?
C2 H2A . 0.9800 ?
C2 H2B . 0.9800 ?
C2 H2C . 0.9800 ?
Co2 O4 . 2.126(4) ?
Co2 N3 . 2.130(5) ?
Co2 N2 . 2.176(5) ?
Co2 N4 . 2.181(5) ?
Co2 O3 . 2.190(4) ?
O3 C3 . 1.276(6) ?
O4 C3 . 1.273(6) ?
C3 C4 . 1.487(8) ?
C4 H4A . 0.9800 ?
C4 H4B . 0.9800 ?
C4 H4C . 0.9800 ?
N1 C10 . 1.337(7) ?
N1 C14 . 1.341(6) ?
C10 C11 . 1.382(8) ?
C10 H10 . 0.9500 ?
C11 C12 . 1.359(9) ?
C11 H11 . 0.9500 ?
C12 C13 . 1.381(8) ?
C12 H12 . 0.9500 ?
C13 C14 . 1.376(7) ?
C13 H13 . 0.9500 ?
C14 H14 . 0.9500 ?
N2 C20 . 1.335(7) ?
N2 C24 . 1.338(8) ?
C20 C21 . 1.387(8) ?
C20 H20 . 0.9500 ?
C21 C22 . 1.368(9) ?
C21 H21 . 0.9500 ?
C22 C23 . 1.377(9) ?
C22 H22 . 0.9500 ?
C23 C24 . 1.366(9) ?
C23 H23 . 0.9500 ?
C24 H24 . 0.9500 ?
N3 C30 . 1.328(8) ?
N3 C34 . 1.347(8) ?
C30 C31 . 1.389(8) ?
C30 H30 . 0.9500 ?
C31 C32 . 1.382(10) ?
C31 H31 . 0.9500 ?
C32 C33 . 1.360(10) ?
C32 H32 . 0.9500 ?
C33 C34 . 1.387(9) ?
C33 H33 . 0.9500 ?
C34 H34 . 0.9500 ?
N4 C44 . 1.335(8) ?
N4 C40 . 1.341(8) ?
C40 C41 . 1.367(9) ?
C40 H40 . 0.9500 ?
C41 C42 . 1.378(10) ?
C41 H41 . 0.9500 ?
C42 C43 . 1.368(11) ?
C42 H42 . 0.9500 ?
C43 C44 . 1.374(9) ?
C43 H43 . 0.9500 ?
C44 H44 . 0.9500 ?
P1 F5 . 1.575(4) ?
P1 F1 . 1.579(5) ?
P1 F2 . 1.589(5) ?
P1 F3 . 1.596(4) ?
P1 F4 . 1.598(4) ?
P1 F6 . 1.599(3) ?
